data_4103577
loop_
_publ_author_name
'Lisa A. Marcaurelle'
'Eamon Comer'
'Sivaraman Dandapani'
'Jeremy R. Duvall'
'Baudouin Gerard'
'Sarathy Kesavan'
'Maurice D. Lee'
'Haibo Liu'
'Jason T. Lowe'
'Jean-Charles Marie'
'Carol A. Mulrooney'
'Bhaumik A. Pandya'
'Ann Rowley'
'Troy D. Ryba'
'Byung-Chul Suh'
'Jingqiang Wei'
'Damian W. Young'
'Lakshmi B. Akella'
'Nathan T. Ross'
'Yan-Ling Zhang'
'Daniel M. Fass'
'Surya A. Reis'
'Wen-Ning Zhao'
'Stephen J. Haggarty'
'Michelle Palmer'
'Michael A. Foley'

_publ_section_title
;
 An Aldol-Based Build/Couple/Pair Strategy for the Synthesis of Medium-
 and Large-Sized Rings: Discovery of Macrocyclic Histone Deacetylase
 Inhibitors
;
_journal_name_full 'Journal of the American Chemical Society'
_journal_page_first 16962
_journal_page_last 16976
_journal_paper_doi 10.1021/ja105119r
_journal_volume 132
_journal_year 2010
_chemical_absolute_configuration ad
_chemical_formula_sum 'C30 H41 N3 O8'
_chemical_formula_weight 571.66
_chemical_name_systematic
; 
 ? 
;
_space_group_IT_number 19
_symmetry_cell_setting orthorhombic
_symmetry_space_group_name_Hall 'P 2ac 2ab'
_symmetry_space_group_name_H-M 'P 21 21 21'
_atom_sites_solution_hydrogens geom
_atom_sites_solution_primary direct
_atom_sites_solution_secondary difmap
_audit_creation_method SHELXL-97
_cell_angle_alpha 90.00
_cell_angle_beta 90.00
_cell_angle_gamma 90.00
_cell_formula_units_Z 4
_cell_length_a 9.6826(2)
_cell_length_b 16.0482(4)
_cell_length_c 19.6919(5)
_cell_measurement_reflns_used 9503
_cell_measurement_temperature 100(2)
_cell_measurement_theta_max 68.41
_cell_measurement_theta_min 2.75
_cell_volume 3059.89(13)
_computing_cell_refinement 'SAINT 7.4 (Bruker-AXS, 2008)'
_computing_data_collection 'APEX2 2.2 (Bruker-AXS, 2008)'
_computing_data_reduction 'SAINT 7.4 (Bruker-AXS, 2008)'
_computing_molecular_graphics 'Bruker SHELXTL'
_computing_publication_material 'Bruker SHELXTL'
_computing_structure_refinement 'SHELXL-97 (Sheldrick, 2008)'
_computing_structure_solution 'SHELXS-97 (Sheldrick, 2008)'
_diffrn_ambient_temperature 100(2)
_diffrn_detector_area_resol_mean 8.3
_diffrn_measured_fraction_theta_full 1.000
_diffrn_measured_fraction_theta_max 1.000
_diffrn_measurement_device_type 'Bruker Smart APEX CCD'
_diffrn_measurement_method 'omega and phi scans'
_diffrn_radiation_monochromator graphite
_diffrn_radiation_source 'fine-focus sealed tube'
_diffrn_radiation_type CuK\a
_diffrn_radiation_wavelength 1.54178
_diffrn_reflns_av_R_equivalents 0.0200
_diffrn_reflns_av_sigmaI/netI 0.0085
_diffrn_reflns_limit_h_max 11
_diffrn_reflns_limit_h_min -11
_diffrn_reflns_limit_k_max 19
_diffrn_reflns_limit_k_min -18
_diffrn_reflns_limit_l_max 23
_diffrn_reflns_limit_l_min -23
_diffrn_reflns_number 58230
_diffrn_reflns_theta_full 67.50
_diffrn_reflns_theta_max 68.20
_diffrn_reflns_theta_min 3.55
_exptl_absorpt_coefficient_mu 0.742
_exptl_absorpt_correction_T_max 0.9295
_exptl_absorpt_correction_T_min 0.7172
_exptl_absorpt_correction_type multi-scan
_exptl_absorpt_process_details 'SADABS (Sheldrick, 2008)'
_exptl_crystal_colour colourless
_exptl_crystal_density_diffrn 1.241
_exptl_crystal_density_method 'not measured'
_exptl_crystal_description needle
_exptl_crystal_F_000 1224
_exptl_crystal_size_max 0.48
_exptl_crystal_size_mid 0.13
_exptl_crystal_size_min 0.10
_refine_diff_density_max 0.167
_refine_diff_density_min -0.147
_refine_diff_density_rms 0.030
_refine_ls_abs_structure_details 'Flack H D (1983), Acta Cryst. A39, 876-881'
_refine_ls_abs_structure_Flack 0.07(10)
_refine_ls_extinction_method none
_refine_ls_goodness_of_fit_ref 1.059
_refine_ls_hydrogen_treatment constr
_refine_ls_matrix_type full
_refine_ls_number_parameters 377
_refine_ls_number_reflns 5609
_refine_ls_number_restraints 0
_refine_ls_restrained_S_all 1.059
_refine_ls_R_factor_all 0.0267
_refine_ls_R_factor_gt 0.0264
_refine_ls_shift/su_max 0.000
_refine_ls_shift/su_mean 0.000
_refine_ls_structure_factor_coef Fsqd
_refine_ls_weighting_details 'calc w=1/[\s^2^(Fo^2^)+(0.0388P)^2^+0.5694P] where P=(Fo^2^+2Fc^2^)/3'
_refine_ls_weighting_scheme calc
_refine_ls_wR_factor_gt 0.0687
_refine_ls_wR_factor_ref 0.0690
_reflns_number_gt 5552
_reflns_number_total 5609
_reflns_threshold_expression >2sigma(I)
_cod_data_source_file ja105119r_si_003.cif
_cod_data_source_block d08018
_cod_database_code 4103577

loop_
_symmetry_equiv_pos_as_xyz
'x, y, z'
'-x+1/2, -y, z+1/2'
'-x, y+1/2, -z+1/2'
'x+1/2, -y+1/2, -z'

loop_
_atom_site_label
_atom_site_type_symbol
_atom_site_fract_x
_atom_site_fract_y
_atom_site_fract_z
_atom_site_U_iso_or_equiv
_atom_site_adp_type
_atom_site_occupancy
_atom_site_symmetry_multiplicity
_atom_site_calc_flag
_atom_site_refinement_flags
O1 O 0.20254(12) -0.10456(6) 0.94306(7) 0.0485(3) Uani 1 1 d .
O2 O 0.03910(12) -0.08329(6) 1.01636(6) 0.0423(2) Uani 1 1 d .
O3 O 0.04811(8) 0.26344(5) 0.87207(4) 0.02218(17) Uani 1 1 d .
O4 O 0.14851(9) 0.28108(5) 1.05996(4) 0.02634(18) Uani 1 1 d .
O5 O -0.03016(11) 0.10005(6) 0.68591(5) 0.0325(2) Uani 1 1 d .
O6 O 0.03457(9) 0.23661(5) 0.68142(4) 0.02679(19) Uani 1 1 d .
O7 O 0.25699(9) 0.42932(5) 0.90695(4) 0.02639(18) Uani 1 1 d .
O8 O 0.57579(10) 0.21798(7) 0.68976(5) 0.0364(2) Uani 1 1 d .
N1 N 0.11468(12) -0.06015(7) 0.96988(6) 0.0346(3) Uani 1 1 d .
N2 N 0.02983(10) 0.37321(6) 0.99523(5) 0.0211(2) Uani 1 1 d .
N3 N -0.10927(12) 0.19362(6) 0.76300(5) 0.0262(2) Uani 1 1 d .
C1 C 0.09897(13) 0.02536(8) 0.94448(7) 0.0282(3) Uani 1 1 d .
C2 C 0.02783(13) 0.08198(7) 0.98441(6) 0.0241(2) Uani 1 1 d .
H2 H -0.0094 0.0651 1.0269 0.029 Uiso 1 1 calc R
C3 C 0.01119(12) 0.16354(7) 0.96213(6) 0.0223(2) Uani 1 1 d .
C4 C 0.06237(12) 0.18466(7) 0.89754(6) 0.0224(2) Uani 1 1 d .
C5 C 0.13728(13) 0.12719(8) 0.85905(7) 0.0275(3) Uani 1 1 d .
H5 H 0.1748 0.1433 0.8165 0.033 Uiso 1 1 calc R
C6 C 0.15708(13) 0.04683(8) 0.88269(7) 0.0300(3) Uani 1 1 d .
H6 H 0.2091 0.0075 0.8572 0.036 Uiso 1 1 calc R
C7 C -0.05353(12) 0.22758(7) 1.00872(6) 0.0220(2) Uani 1 1 d .
H7A H -0.0811 0.2007 1.0519 0.026 Uiso 1 1 calc R
H7B H -0.1374 0.2509 0.9872 0.026 Uiso 1 1 calc R
C8 C 0.04888(12) 0.29732(7) 1.02309(6) 0.0210(2) Uani 1 1 d .
C9 C -0.09614(12) 0.39785(7) 0.95857(6) 0.0220(2) Uani 1 1 d .
H9A H -0.1116 0.4579 0.9670 0.026 Uiso 1 1 calc R
H9B H -0.1747 0.3675 0.9791 0.026 Uiso 1 1 calc R
C10 C -0.10191(12) 0.38372(7) 0.88107(6) 0.0224(2) Uani 1 1 d .
H10 H -0.0245 0.4151 0.8592 0.027 Uiso 1 1 calc R
C101 C -0.23996(14) 0.42128(8) 0.85741(7) 0.0307(3) Uani 1 1 d .
H10A H -0.2379 0.4292 0.8081 0.046 Uiso 1 1 calc R
H10B H -0.2544 0.4751 0.8798 0.046 Uiso 1 1 calc R
H10C H -0.3155 0.3834 0.8693 0.046 Uiso 1 1 calc R
C11 C -0.09254(12) 0.29207(7) 0.86034(6) 0.0211(2) Uani 1 1 d .
H11 H -0.1580 0.2584 0.8884 0.025 Uiso 1 1 calc R
C12 C 0.13245(13) 0.43893(8) 1.01113(6) 0.0244(2) Uani 1 1 d .
H12 H 0.2150 0.4106 1.0311 0.029 Uiso 1 1 calc R
C121 C 0.07608(15) 0.49870(9) 1.06522(7) 0.0332(3) Uani 1 1 d .
H12A H -0.0015 0.5303 1.0463 0.050 Uiso 1 1 calc R
H12B H 0.1492 0.5373 1.0792 0.050 Uiso 1 1 calc R
H12C H 0.0446 0.4667 1.1047 0.050 Uiso 1 1 calc R
C13 C 0.18112(13) 0.48548(8) 0.94853(7) 0.0260(3) Uani 1 1 d .
H13A H 0.1008 0.5076 0.9232 0.031 Uiso 1 1 calc R
H13B H 0.2404 0.5330 0.9620 0.031 Uiso 1 1 calc R
C14 C -0.12586(13) 0.28006(8) 0.78492(6) 0.0253(2) Uani 1 1 d .
H14A H -0.2222 0.2979 0.7764 0.030 Uiso 1 1 calc R
H14B H -0.0643 0.3161 0.7576 0.030 Uiso 1 1 calc R
C15 C -0.19993(15) 0.13036(8) 0.79272(7) 0.0313(3) Uani 1 1 d .
H15A H -0.2685 0.1129 0.7590 0.047 Uiso 1 1 calc R
H15B H -0.2472 0.1537 0.8324 0.047 Uiso 1 1 calc R
H15C H -0.1448 0.0821 0.8067 0.047 Uiso 1 1 calc R
C16 C -0.03405(14) 0.17113(7) 0.70774(6) 0.0250(2) Uani 1 1 d .
C17 C 0.12071(14) 0.22695(8) 0.62031(6) 0.0305(3) Uani 1 1 d .
C171 C 0.23455(18) 0.16444(10) 0.63318(9) 0.0463(4) Uani 1 1 d .
H17A H 0.2820 0.1784 0.6756 0.069 Uiso 1 1 calc R
H17B H 0.3007 0.1660 0.5955 0.069 Uiso 1 1 calc R
H17C H 0.1947 0.1085 0.6367 0.069 Uiso 1 1 calc R
C172 C 0.02985(19) 0.20445(10) 0.55995(7) 0.0443(4) Uani 1 1 d .
H17D H -0.0140 0.1503 0.5680 0.066 Uiso 1 1 calc R
H17E H 0.0866 0.2014 0.5188 0.066 Uiso 1 1 calc R
H17F H -0.0416 0.2471 0.5541 0.066 Uiso 1 1 calc R
C173 C 0.18031(16) 0.31420(9) 0.61186(7) 0.0365(3) Uani 1 1 d .
H17G H 0.1048 0.3544 0.6068 0.055 Uiso 1 1 calc R
H17H H 0.2391 0.3158 0.5714 0.055 Uiso 1 1 calc R
H17I H 0.2353 0.3285 0.6520 0.055 Uiso 1 1 calc R
C18 C 0.29623(15) 0.46496(9) 0.84368(7) 0.0313(3) Uani 1 1 d .
H18A H 0.3567 0.5138 0.8515 0.038 Uiso 1 1 calc R
H18B H 0.2131 0.4840 0.8189 0.038 Uiso 1 1 calc R
C19 C 0.37178(13) 0.40069(8) 0.80225(6) 0.0273(3) Uani 1 1 d .
C20 C 0.45738(13) 0.42432(9) 0.74865(6) 0.0301(3) Uani 1 1 d .
H20 H 0.4688 0.4819 0.7389 0.036 Uiso 1 1 calc R
C21 C 0.52660(13) 0.36571(9) 0.70904(6) 0.0309(3) Uani 1 1 d .
H21 H 0.5829 0.3832 0.6722 0.037 Uiso 1 1 calc R
C22 C 0.51247(13) 0.28170(9) 0.72393(6) 0.0297(3) Uani 1 1 d .
C23 C 0.42810(14) 0.25718(9) 0.77792(6) 0.0303(3) Uani 1 1 d .
H23 H 0.4197 0.1998 0.7889 0.036 Uiso 1 1 calc R
C24 C 0.35681(13) 0.31570(9) 0.81544(6) 0.0280(3) Uani 1 1 d .
H24 H 0.2967 0.2979 0.8507 0.034 Uiso 1 1 calc R
C25 C 0.65419(18) 0.23894(11) 0.63092(8) 0.0446(4) Uani 1 1 d .
H25A H 0.5958 0.2698 0.5990 0.067 Uiso 1 1 calc R
H25B H 0.6876 0.1878 0.6092 0.067 Uiso 1 1 calc R
H25C H 0.7331 0.2736 0.6441 0.067 Uiso 1 1 calc R

loop_
_atom_site_aniso_label
_atom_site_aniso_U_11
_atom_site_aniso_U_22
_atom_site_aniso_U_33
_atom_site_aniso_U_23
_atom_site_aniso_U_13
_atom_site_aniso_U_12
O1 0.0503(6) 0.0278(5) 0.0676(7) -0.0049(5) -0.0035(6) 0.0144(5)
O2 0.0527(6) 0.0287(5) 0.0455(6) 0.0070(4) -0.0069(5) 0.0014(5)
O3 0.0204(4) 0.0217(4) 0.0244(4) -0.0004(3) 0.0024(3) 0.0000(3)
O4 0.0238(4) 0.0290(4) 0.0262(4) 0.0006(4) -0.0043(3) 0.0016(4)
O5 0.0438(5) 0.0249(4) 0.0286(4) -0.0053(4) 0.0056(4) -0.0071(4)
O6 0.0321(4) 0.0239(4) 0.0243(4) -0.0031(3) 0.0066(4) -0.0054(4)
O7 0.0269(4) 0.0260(4) 0.0263(4) 0.0045(3) 0.0016(4) 0.0034(4)
O8 0.0361(5) 0.0447(6) 0.0284(4) 0.0023(4) 0.0084(4) 0.0038(4)
N1 0.0354(6) 0.0234(5) 0.0449(7) -0.0031(5) -0.0119(6) 0.0028(5)
N2 0.0193(4) 0.0224(5) 0.0217(4) -0.0041(4) -0.0013(4) 0.0011(4)
N3 0.0340(6) 0.0249(5) 0.0198(5) -0.0025(4) 0.0020(4) -0.0077(4)
C1 0.0250(6) 0.0217(6) 0.0379(7) -0.0022(5) -0.0090(5) -0.0003(5)
C2 0.0207(5) 0.0245(6) 0.0271(6) -0.0002(5) -0.0054(5) -0.0028(5)
C3 0.0183(5) 0.0231(6) 0.0254(6) -0.0023(5) -0.0035(4) -0.0007(4)
C4 0.0190(5) 0.0223(6) 0.0258(6) -0.0031(5) -0.0017(4) -0.0017(4)
C5 0.0238(6) 0.0287(6) 0.0300(6) -0.0040(5) 0.0025(5) -0.0004(5)
C6 0.0261(6) 0.0262(6) 0.0378(7) -0.0094(5) -0.0022(5) 0.0047(5)
C7 0.0216(6) 0.0238(6) 0.0206(5) 0.0012(5) 0.0009(4) 0.0000(5)
C8 0.0196(5) 0.0262(6) 0.0172(5) -0.0035(4) 0.0024(4) 0.0016(5)
C9 0.0209(6) 0.0206(5) 0.0246(6) -0.0037(4) -0.0009(5) 0.0036(4)
C10 0.0227(6) 0.0217(6) 0.0228(6) 0.0001(5) -0.0016(5) -0.0007(5)
C101 0.0331(7) 0.0265(6) 0.0326(7) -0.0027(5) -0.0086(6) 0.0058(6)
C11 0.0199(5) 0.0232(6) 0.0201(5) -0.0005(4) 0.0005(4) -0.0004(4)
C12 0.0230(6) 0.0230(6) 0.0272(6) -0.0043(5) -0.0035(5) -0.0001(5)
C121 0.0376(7) 0.0314(7) 0.0307(7) -0.0109(5) 0.0000(6) -0.0030(6)
C13 0.0240(6) 0.0217(6) 0.0324(7) -0.0018(5) -0.0030(5) -0.0008(5)
C14 0.0294(6) 0.0254(6) 0.0211(5) -0.0006(5) 0.0008(5) -0.0006(5)
C15 0.0370(7) 0.0313(6) 0.0254(6) -0.0019(5) 0.0034(5) -0.0112(6)
C16 0.0296(6) 0.0249(6) 0.0205(5) -0.0010(5) -0.0015(5) -0.0059(5)
C17 0.0355(7) 0.0319(7) 0.0242(6) -0.0033(5) 0.0082(5) -0.0082(6)
C171 0.0436(9) 0.0382(8) 0.0570(10) -0.0082(7) 0.0154(8) 0.0004(7)
C172 0.0601(10) 0.0491(9) 0.0238(6) -0.0016(6) 0.0047(7) -0.0219(8)
C173 0.0398(8) 0.0379(7) 0.0318(7) 0.0005(6) 0.0064(6) -0.0115(6)
C18 0.0299(7) 0.0315(7) 0.0324(7) 0.0108(5) 0.0021(5) 0.0031(5)
C19 0.0202(6) 0.0361(7) 0.0257(6) 0.0077(5) -0.0044(5) 0.0016(5)
C20 0.0265(6) 0.0351(7) 0.0287(6) 0.0119(5) -0.0023(5) 0.0000(6)
C21 0.0231(6) 0.0468(8) 0.0229(6) 0.0104(6) 0.0012(5) 0.0003(6)
C22 0.0246(6) 0.0418(7) 0.0227(6) 0.0046(5) -0.0018(5) 0.0023(6)
C23 0.0302(7) 0.0343(7) 0.0265(6) 0.0050(5) 0.0008(5) -0.0016(5)
C24 0.0232(6) 0.0382(7) 0.0226(6) 0.0068(5) 0.0006(5) -0.0016(5)
C25 0.0466(9) 0.0583(10) 0.0289(7) 0.0029(7) 0.0115(7) 0.0056(8)

loop_
_atom_type_symbol
_atom_type_description
_atom_type_scat_dispersion_real
_atom_type_scat_dispersion_imag
_atom_type_scat_source
C C 0.0181 0.0091 'International Tables Vol C Tables 4.2.6.8 and 6.1.1.4'
H H 0.0000 0.0000 'International Tables Vol C Tables 4.2.6.8 and 6.1.1.4'
N N 0.0311 0.0180 'International Tables Vol C Tables 4.2.6.8 and 6.1.1.4'
O O 0.0492 0.0322 'International Tables Vol C Tables 4.2.6.8 and 6.1.1.4'

loop_
_geom_angle_atom_site_label_1
_geom_angle_atom_site_label_2
_geom_angle_atom_site_label_3
_geom_angle
C4 O3 C11 116.40(9)
C16 O6 C17 120.78(9)
C13 O7 C18 112.79(10)
C22 O8 C25 117.50(12)
O1 N1 O2 123.83(12)
O1 N1 C1 117.86(12)
O2 N1 C1 118.31(11)
C8 N2 C9 123.76(10)
C8 N2 C12 117.70(10)
C9 N2 C12 117.91(9)
C16 N3 C14 123.20(10)
C16 N3 C15 117.23(10)
C14 N3 C15 118.30(10)
C6 C1 C2 122.54(12)
C6 C1 N1 119.34(12)
C2 C1 N1 118.11(12)
C1 C2 C3 119.76(12)
C2 C3 C4 118.14(11)
C2 C3 C7 119.75(11)
C4 C3 C7 122.03(11)
O3 C4 C5 117.65(11)
O3 C4 C3 121.27(10)
C5 C4 C3 120.96(11)
C6 C5 C4 120.30(12)
C1 C6 C5 118.12(12)
C3 C7 C8 110.02(9)
O4 C8 N2 122.45(11)
O4 C8 C7 117.58(10)
N2 C8 C7 119.96(10)
N2 C9 C10 118.39(10)
C11 C10 C101 110.34(10)
C11 C10 C9 113.76(9)
C101 C10 C9 105.85(10)
O3 C11 C10 108.46(9)
O3 C11 C14 108.13(9)
C10 C11 C14 111.55(9)
N2 C12 C13 112.78(10)
N2 C12 C121 110.67(10)
C13 C12 C121 111.53(10)
O7 C13 C12 108.44(10)
N3 C14 C11 112.49(10)
O5 C16 O6 125.37(11)
O5 C16 N3 123.19(11)
O6 C16 N3 111.44(10)
O6 C17 C171 110.24(11)
O6 C17 C172 109.62(11)
C171 C17 C172 113.26(13)
O6 C17 C173 101.95(10)
C171 C17 C173 110.61(12)
C172 C17 C173 110.58(12)
O7 C18 C19 109.21(10)
C20 C19 C24 117.93(12)
C20 C19 C18 120.85(12)
C24 C19 C18 121.22(11)
C21 C20 C19 121.72(12)
C22 C21 C20 119.37(12)
O8 C22 C21 125.32(12)
O8 C22 C23 115.18(12)
C21 C22 C23 119.49(13)
C24 C23 C22 120.55(13)
C23 C24 C19 120.88(12)

loop_
_geom_bond_atom_site_label_1
_geom_bond_atom_site_label_2
_geom_bond_distance
O1 N1 1.2291(16)
O2 N1 1.2294(17)
O3 C4 1.3671(14)
O3 C11 1.4557(14)
O4 C8 1.2351(15)
O5 C16 1.2197(15)
O6 C16 1.3469(15)
O6 C17 1.4723(15)
O7 C13 1.4222(15)
O7 C18 1.4225(16)
O8 C22 1.3690(17)
O8 C25 1.4254(17)
N1 C1 1.4683(16)
N2 C8 1.3484(15)
N2 C9 1.4715(15)
N2 C12 1.4825(15)
N3 C16 1.3583(16)
N3 C14 1.4617(16)
N3 C15 1.4640(16)
C1 C6 1.384(2)
C1 C2 1.3851(18)
C2 C3 1.3898(17)
C3 C4 1.4066(17)
C3 C7 1.5134(16)
C4 C5 1.3968(17)
C5 C6 1.3845(19)
C7 C8 1.5219(16)
C9 C10 1.5438(16)
C10 C11 1.5292(16)
C10 C101 1.5385(17)
C11 C14 1.5319(16)
C12 C13 1.5165(18)
C12 C121 1.5338(17)
C17 C171 1.512(2)
C17 C172 1.522(2)
C17 C173 1.5236(19)
C18 C19 1.5049(19)
C19 C20 1.3946(18)
C19 C24 1.3960(19)
C20 C21 1.394(2)
C21 C22 1.387(2)
C22 C23 1.3974(18)
C23 C24 1.3799(19)
